data_4025241
loop_
_publ_author_name
'Shoji Shinamura'
'Eigo Miyazaki'
'Kazuo Takimiya'

_publ_section_title
;
 Synthesis, Properties, Crystal Structures, and Semiconductor
 Characteristics of Naphtho[1,2-b:5,6-b']dithiophene and -diselenophene
 Derivatives
;
_journal_name_full 'Journal of Organic Chemistry'
_journal_page_first 1228
_journal_page_last 1234
_journal_paper_doi 10.1021/jo902545a
_journal_volume 75
_journal_year 2010
_chemical_formula_moiety 'C14 H8 Se2'
_chemical_formula_sum 'C14 H8 Se2'
_chemical_formula_weight 334.12
_chemical_name_common NDS
_chemical_name_systematic
; 
 NDS 
;
_space_group_IT_number 61
_symmetry_cell_setting orthorhombic
_symmetry_space_group_name_Hall '-P 2ac 2ab'
_symmetry_space_group_name_H-M 'P b c a'
_atom_sites_solution_hydrogens geom
_atom_sites_solution_primary direct
_atom_sites_solution_secondary difmap
_audit_creation_method SHELXL-97
_cell_angle_alpha 90.00
_cell_angle_beta 90.00
_cell_angle_gamma 90.00
_cell_formula_units_Z 4
_cell_length_a 6.542(4)
_cell_length_b 9.100(6)
_cell_length_c 19.268(12)
_cell_measurement_reflns_used 2483
_cell_measurement_temperature 293(2)
_cell_measurement_theta_max 27.5
_cell_measurement_theta_min 3.1
_cell_volume 1147.1(13)
_computing_cell_refinement CRYSTALCLEAR
_computing_data_collection CRYSTALCLEAR
_computing_data_reduction 'teXsan Ver. 1.11'
_computing_publication_material 'teXsan Ver. 1.11'
_computing_structure_refinement 'SHELXL-97 (Sheldrick, 1997)'
_computing_structure_solution 'SHELXS-97 (Sheldrick, 1990)'
_diffrn_ambient_temperature 293(2)
_diffrn_detector_area_resol_mean 14.71
_diffrn_measured_fraction_theta_full 0.986
_diffrn_measured_fraction_theta_max 0.986
_diffrn_measurement_device_type 'Rigaku/MSC Mercury CCD'
_diffrn_measurement_method \w
_diffrn_radiation_monochromator graphite
_diffrn_radiation_source 'fine-focus sealed tube'
_diffrn_radiation_type MoK\a
_diffrn_radiation_wavelength 0.71070
_diffrn_reflns_av_R_equivalents 0.0000
_diffrn_reflns_av_sigmaI/netI 0.0976
_diffrn_reflns_limit_h_max 8
_diffrn_reflns_limit_h_min 0
_diffrn_reflns_limit_k_max 11
_diffrn_reflns_limit_k_min 0
_diffrn_reflns_limit_l_max 24
_diffrn_reflns_limit_l_min 0
_diffrn_reflns_number 1302
_diffrn_reflns_theta_full 27.48
_diffrn_reflns_theta_max 27.48
_diffrn_reflns_theta_min 4.48
_diffrn_standards_number 8048
_exptl_absorpt_coefficient_mu 6.412
_exptl_absorpt_correction_T_max 0.726
_exptl_absorpt_correction_T_min 0.726
_exptl_absorpt_correction_type multi-scan
_exptl_absorpt_process_details '(Jacobson, 1998)'
_exptl_crystal_colour Colorless
_exptl_crystal_density_diffrn 1.935
_exptl_crystal_density_method 'not measured'
_exptl_crystal_description Platelet
_exptl_crystal_F_000 640
_exptl_crystal_size_max 0.15
_exptl_crystal_size_mid 0.1500
_exptl_crystal_size_min 0.050
_refine_diff_density_max 0.446
_refine_diff_density_min -0.459
_refine_diff_density_rms 0.090
_refine_ls_extinction_method none
_refine_ls_goodness_of_fit_ref 0.723
_refine_ls_hydrogen_treatment none
_refine_ls_matrix_type full
_refine_ls_number_parameters 73
_refine_ls_number_reflns 1302
_refine_ls_number_restraints 0
_refine_ls_restrained_S_all 0.723
_refine_ls_R_factor_all 0.0543
_refine_ls_R_factor_gt 0.0375
_refine_ls_shift/su_max 0.000
_refine_ls_shift/su_mean 0.000
_refine_ls_structure_factor_coef Fsqd
_refine_ls_weighting_details 'calc w=1/[\s^2^(Fo^2^)+(0.0229P)^2^+0.0000P] where P=(Fo^2^+2Fc^2^)/3'
_refine_ls_weighting_scheme calc
_refine_ls_wR_factor_gt 0.0755
_refine_ls_wR_factor_ref 0.0797
_reflns_number_gt 700
_reflns_number_total 1302
_reflns_threshold_expression >2sigma(I)
_cod_data_source_file jo902545a_si_001_2.cif
_cod_data_source_block NDS
_cod_original_cell_volume 1147.0(12)
_cod_database_code 4025241

loop_
_symmetry_equiv_pos_as_xyz
'x, y, z'
'x+1/2, -y+1/2, -z'
'-x, y+1/2, -z+1/2'
'-x+1/2, -y, z+1/2'
'-x, -y, -z'
'-x-1/2, y-1/2, z'
'x, -y-1/2, z-1/2'
'x-1/2, y, -z-1/2'

loop_
_atom_site_label
_atom_site_type_symbol
_atom_site_fract_x
_atom_site_fract_y
_atom_site_fract_z
_atom_site_U_iso_or_equiv
_atom_site_adp_type
_atom_site_occupancy
_atom_site_symmetry_multiplicity
_atom_site_calc_flag
_atom_site_refinement_flags
_atom_site_disorder_assembly
_atom_site_disorder_group
Se1 Se 0.31658(6) -0.12683(5) 0.16429(2) 0.0547(2) Uani 1 1 d . . .
C1 C 0.7604(5) -0.0763(4) -0.0228(2) 0.0406(10) Uani 1 1 d . . .
C2 C 0.8031(5) -0.1591(4) 0.0342(2) 0.0414(10) Uani 1 1 d . . .
C3 C 0.4270(5) -0.0034(4) 0.02864(19) 0.0352(9) Uani 1 1 d . . .
C4 C 0.6606(5) -0.1734(4) 0.0880(2) 0.0402(9) Uani 1 1 d . . .
C5 C 0.4811(5) -0.0939(4) 0.0849(2) 0.0388(9) Uani 1 1 d . . .
C6 C 0.6773(6) -0.2648(5) 0.1488(2) 0.0513(11) Uani 1 1 d . . .
C7 C 0.5206(7) -0.2586(5) 0.1925(2) 0.0602(12) Uani 1 1 d . . .
H1 H 0.8575 -0.0693 -0.0600 0.052 Uiso 1 1 d . . .
H2 H 0.9340 -0.2112 0.0368 0.051 Uiso 1 1 d . . .
H3 H 0.7951 -0.3272 0.1565 0.063 Uiso 1 1 d . . .
H4 H 0.5129 -0.3163 0.2357 0.073 Uiso 1 1 d . . .

loop_
_atom_site_aniso_label
_atom_site_aniso_U_11
_atom_site_aniso_U_22
_atom_site_aniso_U_33
_atom_site_aniso_U_23
_atom_site_aniso_U_13
_atom_site_aniso_U_12
Se1 0.0583(3) 0.0639(3) 0.0419(3) -0.0008(2) 0.0103(2) -0.0026(2)
C1 0.0331(19) 0.041(2) 0.048(3) -0.011(2) 0.0071(18) -0.0031(17)
C2 0.0326(19) 0.038(2) 0.054(3) -0.0097(19) -0.0065(19) 0.0053(17)
C3 0.036(2) 0.033(2) 0.037(2) -0.0074(18) 0.0030(17) -0.0036(17)
C4 0.040(2) 0.037(2) 0.043(3) -0.0057(18) -0.0035(19) -0.0035(18)
C5 0.038(2) 0.040(2) 0.038(2) -0.0047(18) 0.0035(17) -0.0048(17)
C6 0.051(2) 0.052(3) 0.050(3) -0.004(2) -0.010(2) 0.004(2)
C7 0.070(3) 0.065(3) 0.046(3) 0.008(2) -0.003(2) 0.003(3)

loop_
_atom_type_symbol
_atom_type_description
_atom_type_scat_dispersion_real
_atom_type_scat_dispersion_imag
_atom_type_scat_source
C C 0.0033 0.0016 'International Tables Vol C Tables 4.2.6.8 and 6.1.1.4'
H H 0.0000 0.0000 'International Tables Vol C Tables 4.2.6.8 and 6.1.1.4'
Se Se -0.0929 2.2259 'International Tables Vol C Tables 4.2.6.8 and 6.1.1.4'

loop_
_geom_angle_atom_site_label_1
_geom_angle_atom_site_label_2
_geom_angle_atom_site_label_3
_geom_angle
_geom_angle_site_symmetry_1
_geom_angle_site_symmetry_3
_geom_angle_publ_flag
C7 Se1 C5 86.05(18) . . yes
C2 C1 C3 121.4(4) . 5_655 yes
C1 C2 C4 120.8(3) . . yes
C5 C3 C1 125.0(3) . 5_655 yes
C5 C3 C3 116.3(4) . 5_655 yes
C1 C3 C3 118.7(4) 5_655 5_655 yes
C5 C4 C2 119.2(4) . . yes
C5 C4 C6 113.7(4) . . yes
C2 C4 C6 127.2(4) . . yes
C4 C5 C3 123.6(4) . . yes
C4 C5 Se1 111.5(3) . . yes
C3 C5 Se1 124.9(3) . . yes
C7 C6 C4 115.6(4) . . yes
C6 C7 Se1 113.1(3) . . yes

loop_
_geom_bond_atom_site_label_1
_geom_bond_atom_site_label_2
_geom_bond_distance
_geom_bond_site_symmetry_2
_geom_bond_publ_flag
Se1 C7 1.875(4) . yes
Se1 C5 1.893(4) . yes
C1 C2 1.361(5) . yes
C1 C3 1.428(5) 5_655 yes
C2 C4 1.400(5) . yes
C3 C5 1.407(5) . yes
C3 C1 1.428(5) 5_655 yes
C3 C3 1.461(6) 5_655 yes
C4 C5 1.380(5) . yes
C4 C6 1.441(5) . yes
C6 C7 1.329(5) . yes

loop_
_geom_torsion_atom_site_label_1
_geom_torsion_atom_site_label_2
_geom_torsion_atom_site_label_3
_geom_torsion_atom_site_label_4
_geom_torsion
_geom_torsion_site_symmetry_1
_geom_torsion_site_symmetry_2
_geom_torsion_site_symmetry_3
_geom_torsion_site_symmetry_4
_geom_torsion_publ_flag
C3 C1 C2 C4 2.4(6) 5_655 . . . yes
C1 C2 C4 C5 -4.6(6) . . . . yes
C1 C2 C4 C6 175.2(4) . . . . yes
C2 C4 C5 C3 3.3(6) . . . . yes
C6 C4 C5 C3 -176.5(3) . . . . yes
C2 C4 C5 Se1 -178.4(3) . . . . yes
C6 C4 C5 Se1 1.8(4) . . . . yes
C1 C3 C5 C4 177.7(3) 5_655 . . . yes
C3 C3 C5 C4 0.1(6) 5_655 . . . yes
C1 C3 C5 Se1 -0.4(5) 5_655 . . . yes
C3 C3 C5 Se1 -178.0(3) 5_655 . . . yes
C7 Se1 C5 C4 -2.0(3) . . . . yes
C7 Se1 C5 C3 176.3(3) . . . . yes
C5 C4 C6 C7 -0.4(6) . . . . yes
C2 C4 C6 C7 179.8(4) . . . . yes
C4 C6 C7 Se1 -1.2(5) . . . . yes
C5 Se1 C7 C6 1.8(3) . . . . yes
